data_4127396
loop_
_publ_author_name
'Ghorai, Samir'
'Chirke, Sahadev Shrihari'
'Xu, Wen-Bin'
'Chen, Jia-Feng'
'Li, Changkun'

_publ_section_title
;
 Cobalt-Catalyzed Regio- and Enantioselective Allylic Amination.
;
_journal_issue 29
_journal_name_full 'Journal of the American Chemical Society'
_journal_page_first 11430
_journal_page_last 11434
_journal_paper_doi 10.1021/jacs.9b06035
_journal_volume 141
_journal_year 2019
_chemical_absolute_configuration ad
_chemical_formula_moiety 'C36 H44 Co N5 O2 P, 2(B F4)'
_chemical_formula_sum 'C36 H44 B2 Co F8 N5 O2 P'
_chemical_formula_weight 842.28
_space_group_crystal_system monoclinic
_space_group_IT_number 4
_space_group_name_Hall 'P 2yb'
_space_group_name_H-M_alt 'P 1 21 1'
_symmetry_space_group_name_Hall 'P 2yb'
_symmetry_space_group_name_H-M 'P 1 21 1'
_atom_sites_solution_hydrogens geom
_audit_creation_method SHELXL-2016/6
_cell_angle_alpha 90
_cell_angle_beta 99.1850(10)
_cell_angle_gamma 90
_cell_formula_units_Z 2
_cell_length_a 12.3076(4)
_cell_length_b 11.2515(4)
_cell_length_c 14.7336(5)
_cell_measurement_reflns_used 9056
_cell_measurement_temperature 223(2)
_cell_measurement_theta_max 68.22
_cell_measurement_theta_min 3.04
_cell_volume 2014.13(12)
_computing_structure_refinement 'SHELXL-2016/6 (Sheldrick, 2016)'
_computing_structure_solution 'SHELXT 2014/5 (Sheldrick, 2014)'
_diffrn_ambient_temperature 223(2)
_diffrn_measured_fraction_theta_full 0.956
_diffrn_measured_fraction_theta_max 0.956
_diffrn_measurement_device_type 'Bruker APEX-II CCD'
_diffrn_measurement_method '\f and \w scans'
_diffrn_radiation_type CuK\a
_diffrn_radiation_wavelength 1.54178
_diffrn_reflns_av_R_equivalents 0.0363
_diffrn_reflns_av_unetI/netI 0.0549
_diffrn_reflns_Laue_measured_fraction_full 0.956
_diffrn_reflns_Laue_measured_fraction_max 0.956
_diffrn_reflns_limit_h_max 11
_diffrn_reflns_limit_h_min -14
_diffrn_reflns_limit_k_max 12
_diffrn_reflns_limit_k_min -12
_diffrn_reflns_limit_l_max 16
_diffrn_reflns_limit_l_min -16
_diffrn_reflns_number 18338
_diffrn_reflns_point_group_measured_fraction_full 0.956
_diffrn_reflns_point_group_measured_fraction_max 0.956
_diffrn_reflns_theta_full 62.372
_diffrn_reflns_theta_max 62.372
_diffrn_reflns_theta_min 3.038
_exptl_absorpt_coefficient_mu 4.378
_exptl_crystal_colour green
_exptl_crystal_density_diffrn 1.389
_exptl_crystal_description block
_exptl_crystal_F_000 870
_exptl_crystal_size_max 0.240
_exptl_crystal_size_mid 0.220
_exptl_crystal_size_min 0.201
_refine_diff_density_max 1.357
_refine_diff_density_min -0.455
_refine_diff_density_rms 0.074
_refine_ls_abs_structure_details
;
 Refined as an inversion twin.
;
_refine_ls_abs_structure_Flack 0.062(9)
_refine_ls_extinction_method none
_refine_ls_goodness_of_fit_ref 1.027
_refine_ls_hydrogen_treatment constr
_refine_ls_matrix_type full
_refine_ls_number_parameters 505
_refine_ls_number_reflns 5302
_refine_ls_number_restraints 1
_refine_ls_restrained_S_all 1.027
_refine_ls_R_factor_all 0.0555
_refine_ls_R_factor_gt 0.0539
_refine_ls_shift/su_max 0.001
_refine_ls_shift/su_mean 0.000
_refine_ls_structure_factor_coef Fsqd
_refine_ls_weighting_details 'w=1/[\s^2^(Fo^2^)+(0.0896P)^2^+3.4442P] where P=(Fo^2^+2Fc^2^)/3'
_refine_ls_weighting_scheme calc
_refine_ls_wR_factor_gt 0.1573
_refine_ls_wR_factor_ref 0.1589
_reflns_Friedel_coverage 0.890
_reflns_Friedel_fraction_full 0.956
_reflns_Friedel_fraction_max 0.956
_reflns_number_gt 5130
_reflns_number_total 5302
_reflns_threshold_expression 'I > 2\s(I)'
_cod_data_source_file ja9b06035_si_002.cif
_cod_data_source_block L8Co(ACN)2(BF4)2
_cod_database_code 4127396
_shelx_shelxl_version_number 2016/6
_shelx_space_group_comment
;
The symmetry employed for this shelxl refinement is uniquely defined
by the following loop, which should always be used as a source of
symmetry information in preference to the above space-group names.
They are only intended as comments.
;
_shelx_estimated_absorpt_t_min 0.420
_shelx_estimated_absorpt_t_max 0.473

loop_
_space_group_symop_operation_xyz
'x, y, z'
'-x, y+1/2, -z'

loop_
_atom_site_label
_atom_site_type_symbol
_atom_site_fract_x
_atom_site_fract_y
_atom_site_fract_z
_atom_site_U_iso_or_equiv
_atom_site_adp_type
_atom_site_occupancy
_atom_site_site_symmetry_order
_atom_site_calc_flag
_atom_site_refinement_flags_posn
_atom_site_refinement_flags_adp
Co1 Co 0.79895(7) 0.59009(11) 0.28736(6) 0.0258(3) Uani 1 1 d . .
C1 C 0.5723(6) 0.6726(6) 0.1562(4) 0.0283(14) Uani 1 1 d . .
O1 O 0.7470(5) 0.9416(5) 0.3734(5) 0.0501(15) Uani 1 1 d . .
N1 N 0.7846(5) 0.7742(6) 0.3027(4) 0.0341(14) Uani 1 1 d . .
P1 P 0.62138(11) 0.59129(17) 0.26097(9) 0.0242(3) Uani 1 1 d . .
F1 F 1.2279(9) 0.6445(8) 0.1914(10) 0.145(5) Uani 1 1 d . .
B1 B 1.1817(9) 0.7476(10) 0.1917(8) 0.050(2) Uani 1 1 d . .
F2 F 1.1256(11) 0.7773(10) 0.2560(8) 0.161(6) Uani 1 1 d . .
N2 N 0.8046(4) 0.5761(6) 0.1565(4) 0.0311(13) Uani 1 1 d . .
O2 O 0.7651(4) 0.5826(7) 0.0040(3) 0.0470(14) Uani 1 1 d . .
C2 C 0.4764(6) 0.7384(7) 0.1483(5) 0.0356(16) Uani 1 1 d . .
H2 H 0.438269 0.742460 0.198655 0.043 Uiso 1 1 calc R U
B2 B 1.0138(13) 0.7513(10) 0.5853(8) 0.066(3) Uani 1 1 d . .
F3 F 1.0790(12) 0.7286(14) 0.1287(13) 0.207(7) Uani 1 1 d . .
N3 N 0.9583(4) 0.5859(7) 0.3205(4) 0.0363(13) Uani 1 1 d . .
C3 C 0.4348(7) 0.7990(10) 0.0673(6) 0.056(2) Uani 1 1 d . .
H3 H 0.370546 0.845193 0.063281 0.067 Uiso 1 1 calc R U
N4 N 0.7945(5) 0.5426(5) 0.4115(4) 0.0325(13) Uani 1 1 d . .
C4 C 0.4910(9) 0.7890(12) -0.0070(7) 0.070(3) Uani 1 1 d . .
H4 H 0.464529 0.828179 -0.062528 0.084 Uiso 1 1 calc R U
F4 F 1.2187(6) 0.8391(6) 0.1460(5) 0.0806(19) Uani 1 1 d . .
F5 F 1.0120(12) 0.6582(10) 0.5353(9) 0.190(7) Uani 1 1 d . .
C5 C 0.5857(8) 0.7215(11) 0.0008(6) 0.060(3) Uani 1 1 d . .
H5 H 0.621145 0.712760 -0.050837 0.071 Uiso 1 1 calc R U
N5 N 0.3797(6) 0.1273(6) 0.2458(5) 0.0427(16) Uani 1 1 d . .
C6 C 0.6297(6) 0.6669(8) 0.0815(5) 0.0377(18) Uani 1 1 d . .
F6 F 1.1183(8) 0.7721(9) 0.6330(7) 0.119(3) Uani 1 1 d . .
F7 F 0.9562(13) 0.728(3) 0.6478(10) 0.278(14) Uani 1 1 d . .
C7 C 0.7354(6) 0.6044(8) 0.0860(4) 0.0340(15) Uani 1 1 d . .
C9 C 0.9025(6) 0.5191(7) 0.1247(5) 0.0336(16) Uani 1 1 d . .
H9 H 0.970510 0.561257 0.151965 0.040 Uiso 1 1 calc R U
F8 F 0.9759(12) 0.8424(11) 0.5373(13) 0.200(8) Uani 1 1 d . .
C8 C 0.8792(7) 0.5419(8) 0.0213(5) 0.0435(19) Uani 1 1 d . .
H8A H 0.928797 0.602813 0.003705 0.052 Uiso 1 1 calc R U
H8B H 0.888113 0.468869 -0.013015 0.052 Uiso 1 1 calc R U
C10 C 0.9107(6) 0.3884(7) 0.1523(5) 0.0360(16) Uani 1 1 d . .
H10 H 0.915063 0.384631 0.219899 0.043 Uiso 1 1 calc R U
C11 C 0.8147(8) 0.3133(8) 0.1106(7) 0.052(2) Uani 1 1 d . .
H11A H 0.746606 0.354309 0.115770 0.077 Uiso 1 1 calc R U
H11B H 0.816775 0.237946 0.142841 0.077 Uiso 1 1 calc R U
H11C H 0.818582 0.299104 0.046258 0.077 Uiso 1 1 calc R U
C12 C 1.0192(8) 0.3364(9) 0.1287(8) 0.060(2) Uani 1 1 d . .
H12A H 1.019923 0.344488 0.063289 0.090 Uiso 1 1 calc R U
H12B H 1.024461 0.253048 0.145553 0.090 Uiso 1 1 calc R U
H12C H 1.081156 0.379212 0.162588 0.090 Uiso 1 1 calc R U
C15 C 0.4538(7) 0.6936(8) 0.4679(6) 0.0448(19) Uani 1 1 d . .
H15 H 0.394492 0.664260 0.494370 0.054 Uiso 1 1 calc R U
C14 C 0.4874(6) 0.6336(7) 0.3951(5) 0.0351(16) Uani 1 1 d . .
H14 H 0.450606 0.563428 0.373354 0.042 Uiso 1 1 calc R U
C13 C 0.5733(6) 0.6739(6) 0.3536(4) 0.0270(14) Uani 1 1 d . .
C17 C 0.5933(7) 0.8369(7) 0.4620(6) 0.0435(19) Uani 1 1 d . .
H17 H 0.629815 0.906593 0.485097 0.052 Uiso 1 1 calc R U
C16 C 0.5062(8) 0.7948(8) 0.5013(6) 0.046(2) Uani 1 1 d . .
H16 H 0.483347 0.835694 0.550598 0.056 Uiso 1 1 calc R U
C19 C 0.7233(6) 0.8276(6) 0.3518(5) 0.0331(15) Uani 1 1 d . .
C18 C 0.6280(6) 0.7779(6) 0.3887(5) 0.0320(15) Uani 1 1 d . .
C20 C 0.8512(9) 0.9664(9) 0.3450(8) 0.060(3) Uani 1 1 d . .
H20A H 0.910854 0.966213 0.397780 0.073 Uiso 1 1 calc R U
H20B H 0.850018 1.043450 0.313909 0.073 Uiso 1 1 calc R U
C21 C 0.8650(7) 0.8626(7) 0.2776(6) 0.0422(19) Uani 1 1 d . .
H21 H 0.940681 0.830161 0.290713 0.051 Uiso 1 1 calc R U
C22 C 0.8377(8) 0.9015(8) 0.1765(7) 0.053(2) Uani 1 1 d . .
H22 H 0.835497 0.828715 0.138435 0.063 Uiso 1 1 calc R U
C23 C 0.9302(10) 0.9793(10) 0.1520(10) 0.078(4) Uani 1 1 d . .
H23A H 0.917327 0.995327 0.086436 0.117 Uiso 1 1 calc R U
H23B H 0.999934 0.938485 0.168399 0.117 Uiso 1 1 calc R U
H23C H 0.932042 1.053698 0.185476 0.117 Uiso 1 1 calc R U
C24 C 0.7273(9) 0.9610(10) 0.1529(7) 0.063(3) Uani 1 1 d . .
H24A H 0.728746 1.036761 0.184508 0.094 Uiso 1 1 calc R U
H24B H 0.671029 0.910685 0.171987 0.094 Uiso 1 1 calc R U
H24C H 0.710885 0.973934 0.087051 0.094 Uiso 1 1 calc R U
C25 C 0.5488(6) 0.4522(6) 0.2512(4) 0.0276(14) Uani 1 1 d . .
C26 C 0.6049(6) 0.3461(7) 0.2769(4) 0.0304(15) Uani 1 1 d . .
H26 H 0.681460 0.348095 0.296316 0.036 Uiso 1 1 calc R U
C27 C 0.5506(6) 0.2391(7) 0.2742(5) 0.0312(15) Uani 1 1 d . .
H27 H 0.590767 0.169232 0.290786 0.037 Uiso 1 1 calc R U
C28 C 0.4355(6) 0.2326(7) 0.2470(5) 0.0343(16) Uani 1 1 d . .
C29 C 0.3798(6) 0.3404(7) 0.2203(5) 0.0353(16) Uani 1 1 d . .
H29 H 0.303232 0.339395 0.200953 0.042 Uiso 1 1 calc R U
C30 C 0.4352(6) 0.4453(7) 0.2222(5) 0.0337(16) Uani 1 1 d . .
H30 H 0.395980 0.515116 0.203490 0.040 Uiso 1 1 calc R U
C31 C 0.4356(10) 0.0208(9) 0.2771(10) 0.075(3) Uani 1 1 d . .
H31A H 0.384978 -0.045717 0.266666 0.113 Uiso 1 1 calc R U
H31B H 0.463505 0.027362 0.342333 0.113 Uiso 1 1 calc R U
H31C H 0.496475 0.007942 0.243777 0.113 Uiso 1 1 calc R U
C32 C 0.2605(7) 0.1263(8) 0.2268(6) 0.050(2) Uani 1 1 d . .
H32A H 0.235980 0.151087 0.163776 0.074 Uiso 1 1 calc R U
H32B H 0.231750 0.180639 0.268269 0.074 Uiso 1 1 calc R U
H32C H 0.233962 0.046663 0.235593 0.074 Uiso 1 1 calc R U
C33 C 1.0481(6) 0.5720(9) 0.3523(5) 0.044(2) Uani 1 1 d . .
C34 C 1.1631(8) 0.5543(13) 0.3931(8) 0.079(4) Uani 1 1 d . .
H34A H 1.178180 0.469951 0.400239 0.119 Uiso 1 1 calc R U
H34B H 1.177125 0.592643 0.452812 0.119 Uiso 1 1 calc R U
H34C H 1.210436 0.588753 0.353356 0.119 Uiso 1 1 calc R U
C35 C 0.8036(7) 0.5032(8) 0.4825(6) 0.0434(19) Uani 1 1 d . .
C36 C 0.8197(10) 0.4475(14) 0.5720(6) 0.078(4) Uani 1 1 d . .
H36A H 0.749189 0.422382 0.586723 0.118 Uiso 1 1 calc R U
H36B H 0.853459 0.503833 0.617831 0.118 Uiso 1 1 calc R U
H36C H 0.867345 0.378907 0.571457 0.118 Uiso 1 1 calc R U

loop_
_atom_site_aniso_label
_atom_site_aniso_U_11
_atom_site_aniso_U_22
_atom_site_aniso_U_33
_atom_site_aniso_U_23
_atom_site_aniso_U_13
_atom_site_aniso_U_12
Co1 0.0212(5) 0.0327(6) 0.0233(5) 0.0007(5) 0.0028(4) 0.0000(5)
C1 0.026(3) 0.036(4) 0.023(3) 0.002(3) 0.003(3) 0.003(3)
O1 0.049(4) 0.037(3) 0.070(4) -0.013(3) 0.023(3) -0.014(3)
N1 0.029(3) 0.032(3) 0.042(3) 0.001(3) 0.011(3) -0.006(3)
P1 0.0214(7) 0.0293(7) 0.0222(7) -0.0007(8) 0.0045(5) -0.0007(9)
F1 0.141(8) 0.079(5) 0.238(12) 0.034(7) 0.102(9) 0.050(5)
B1 0.046(6) 0.049(6) 0.064(6) -0.004(5) 0.031(5) -0.016(5)
F2 0.222(12) 0.141(9) 0.157(9) 0.076(8) 0.142(9) 0.087(9)
N2 0.023(3) 0.037(3) 0.035(3) -0.001(3) 0.010(2) 0.002(3)
O2 0.040(3) 0.076(4) 0.028(2) 0.007(3) 0.0143(19) 0.024(3)
C2 0.025(4) 0.049(4) 0.033(4) 0.005(3) 0.008(3) 0.006(3)
B2 0.109(10) 0.034(5) 0.051(6) -0.002(5) 0.005(6) 0.001(6)
F3 0.147(11) 0.155(12) 0.29(2) -0.001(13) -0.041(11) -0.071(10)
N3 0.029(3) 0.045(3) 0.035(3) 0.001(3) 0.002(2) 0.005(4)
C3 0.038(5) 0.085(7) 0.047(5) 0.019(5) 0.010(4) 0.025(5)
N4 0.028(3) 0.039(3) 0.031(3) 0.003(3) 0.005(2) 0.000(3)
C4 0.050(5) 0.116(9) 0.046(5) 0.033(6) 0.013(4) 0.034(6)
F4 0.081(4) 0.066(4) 0.106(5) 0.018(3) 0.048(4) -0.004(3)
F5 0.240(14) 0.109(7) 0.173(11) -0.076(8) -0.115(10) 0.059(9)
C5 0.053(5) 0.100(8) 0.029(4) 0.028(4) 0.018(4) 0.036(5)
N5 0.042(4) 0.034(4) 0.053(4) -0.007(3) 0.010(3) -0.005(3)
C6 0.036(4) 0.055(5) 0.022(3) 0.006(3) 0.002(3) 0.012(4)
F6 0.109(7) 0.101(6) 0.134(7) -0.005(5) -0.021(6) -0.028(5)
F7 0.170(13) 0.54(4) 0.131(10) 0.030(17) 0.053(9) -0.141(19)
C7 0.033(3) 0.046(4) 0.024(3) -0.003(3) 0.006(3) 0.005(4)
C9 0.025(4) 0.044(4) 0.035(4) -0.002(3) 0.012(3) 0.005(3)
F8 0.172(12) 0.095(7) 0.31(2) 0.069(10) -0.020(12) 0.049(8)
C8 0.039(4) 0.057(5) 0.038(4) 0.007(4) 0.015(3) 0.015(4)
C10 0.032(4) 0.040(4) 0.037(4) 0.003(3) 0.006(3) 0.010(3)
C11 0.051(5) 0.043(5) 0.060(5) 0.001(4) 0.008(4) 0.005(4)
C12 0.044(5) 0.058(6) 0.079(7) -0.002(5) 0.010(5) 0.022(5)
C15 0.043(5) 0.056(5) 0.041(4) -0.002(4) 0.024(4) -0.005(4)
C14 0.031(4) 0.042(4) 0.034(4) -0.004(3) 0.012(3) -0.006(3)
C13 0.025(3) 0.031(3) 0.026(3) 0.004(3) 0.006(3) 0.003(3)
C17 0.051(5) 0.040(4) 0.042(4) -0.011(3) 0.012(4) -0.003(4)
C16 0.055(5) 0.056(5) 0.033(4) -0.007(4) 0.020(3) 0.008(4)
C19 0.032(4) 0.029(4) 0.039(4) -0.005(3) 0.008(3) -0.004(3)
C18 0.036(4) 0.035(4) 0.027(3) 0.000(3) 0.008(3) -0.003(3)
C20 0.049(5) 0.048(5) 0.090(7) -0.018(5) 0.027(5) -0.022(5)
C21 0.036(4) 0.035(4) 0.059(5) 0.001(4) 0.016(4) -0.007(3)
C22 0.060(6) 0.039(5) 0.067(6) 0.009(4) 0.037(5) -0.003(4)
C23 0.066(7) 0.057(6) 0.126(10) 0.025(6) 0.063(7) 0.008(5)
C24 0.065(6) 0.058(6) 0.068(6) 0.015(5) 0.020(5) -0.001(5)
C25 0.030(4) 0.030(3) 0.023(3) -0.005(3) 0.007(3) -0.003(3)
C26 0.023(3) 0.045(4) 0.024(3) -0.002(3) 0.005(3) 0.002(3)
C27 0.031(4) 0.033(4) 0.031(3) -0.001(3) 0.008(3) 0.003(3)
C28 0.034(4) 0.037(4) 0.032(4) -0.010(3) 0.008(3) -0.003(3)
C29 0.026(4) 0.041(4) 0.038(4) -0.007(3) 0.003(3) -0.003(3)
C30 0.026(4) 0.037(4) 0.037(4) -0.001(3) 0.003(3) 0.008(3)
C31 0.072(7) 0.033(5) 0.121(10) 0.003(5) 0.019(7) -0.011(5)
C32 0.036(4) 0.053(5) 0.063(5) -0.009(4) 0.018(4) -0.017(4)
C33 0.026(4) 0.062(6) 0.044(4) 0.008(4) 0.004(3) -0.002(4)
C34 0.036(5) 0.120(11) 0.077(7) 0.036(7) -0.008(5) -0.007(6)
C35 0.038(4) 0.055(5) 0.037(5) 0.005(4) 0.004(3) 0.000(4)
C36 0.082(8) 0.118(10) 0.033(5) 0.026(6) 0.003(5) -0.007(7)

loop_
_atom_type_symbol
_atom_type_description
_atom_type_scat_dispersion_real
_atom_type_scat_dispersion_imag
_atom_type_scat_source
C C 0.0181 0.0091 'International Tables Vol C Tables 4.2.6.8 and 6.1.1.4'
H H 0.0000 0.0000 'International Tables Vol C Tables 4.2.6.8 and 6.1.1.4'
B B 0.0090 0.0039 'International Tables Vol C Tables 4.2.6.8 and 6.1.1.4'
Co Co -2.3653 3.6143 'International Tables Vol C Tables 4.2.6.8 and 6.1.1.4'
F F 0.0727 0.0534 'International Tables Vol C Tables 4.2.6.8 and 6.1.1.4'
N N 0.0311 0.0180 'International Tables Vol C Tables 4.2.6.8 and 6.1.1.4'
O O 0.0492 0.0322 'International Tables Vol C Tables 4.2.6.8 and 6.1.1.4'
P P 0.2955 0.4335 'International Tables Vol C Tables 4.2.6.8 and 6.1.1.4'

loop_
_geom_angle_atom_site_label_1
_geom_angle_atom_site_label_2
_geom_angle_atom_site_label_3
_geom_angle
N4 Co1 N3 86.3(2)
N4 Co1 N2 159.1(3)
N3 Co1 N2 93.0(2)
N4 Co1 N1 99.0(3)
N3 Co1 N1 95.5(3)
N2 Co1 N1 101.8(3)
N4 Co1 P1 89.50(19)
N3 Co1 P1 175.76(18)
N2 Co1 P1 90.98(16)
N1 Co1 P1 85.01(17)
C2 C1 C6 119.3(6)
C2 C1 P1 120.4(5)
C6 C1 P1 120.3(5)
C19 O1 C20 106.7(6)
C19 N1 C21 107.6(6)
C19 N1 Co1 126.5(5)
C21 N1 Co1 124.2(5)
C25 P1 C1 106.1(3)
C25 P1 C13 106.7(3)
C1 P1 C13 106.0(3)
C25 P1 Co1 119.0(2)
C1 P1 Co1 110.3(2)
C13 P1 Co1 108.0(2)
F1 B1 F2 121.2(11)
F1 B1 F4 120.0(9)
F2 B1 F4 115.3(10)
F1 B1 F3 101.7(12)
F2 B1 F3 89.7(12)
F4 B1 F3 97.0(11)
C7 N2 C9 108.4(6)
C7 N2 Co1 131.5(5)
C9 N2 Co1 120.0(4)
C7 O2 C8 107.1(5)
C1 C2 C3 121.6(7)
C1 C2 H2 119.2
C3 C2 H2 119.2
F7 B2 F5 106.9(18)
F7 B2 F8 111.2(19)
F5 B2 F8 111.3(13)
F7 B2 F6 104.3(11)
F5 B2 F6 111.1(13)
F8 B2 F6 111.7(12)
C33 N3 Co1 168.2(7)
C4 C3 C2 118.2(8)
C4 C3 H3 120.9
C2 C3 H3 120.9
C35 N4 Co1 169.8(7)
C5 C4 C3 119.9(8)
C5 C4 H4 120.1
C3 C4 H4 120.1
C6 C5 C4 122.0(8)
C6 C5 H5 119.0
C4 C5 H5 119.0
C28 N5 C31 120.7(7)
C28 N5 C32 120.0(7)
C31 N5 C32 118.6(7)
C5 C6 C1 118.8(7)
C5 C6 C7 118.5(7)
C1 C6 C7 122.7(6)
N2 C7 O2 116.5(6)
N2 C7 C6 128.9(6)
O2 C7 C6 114.4(6)
N2 C9 C8 102.0(6)
N2 C9 C10 110.5(6)
C8 C9 C10 115.0(7)
N2 C9 H9 109.7
C8 C9 H9 109.7
C10 C9 H9 109.7
O2 C8 C9 104.4(6)
O2 C8 H8A 110.9
C9 C8 H8A 110.9
O2 C8 H8B 110.9
C9 C8 H8B 110.9
H8A C8 H8B 108.9
C11 C10 C9 114.8(7)
C11 C10 C12 110.3(7)
C9 C10 C12 109.1(7)
C11 C10 H10 107.5
C9 C10 H10 107.5
C12 C10 H10 107.5
C10 C11 H11A 109.5
C10 C11 H11B 109.5
H11A C11 H11B 109.5
C10 C11 H11C 109.5
H11A C11 H11C 109.5
H11B C11 H11C 109.5
C10 C12 H12A 109.5
C10 C12 H12B 109.5
H12A C12 H12B 109.5
C10 C12 H12C 109.5
H12A C12 H12C 109.5
H12B C12 H12C 109.5
C16 C15 C14 120.3(7)
C16 C15 H15 119.9
C14 C15 H15 119.9
C13 C14 C15 121.8(7)
C13 C14 H14 119.1
C15 C14 H14 119.1
C14 C13 C18 117.8(6)
C14 C13 P1 121.8(6)
C18 C13 P1 120.3(5)
C16 C17 C18 121.1(7)
C16 C17 H17 119.4
C18 C17 H17 119.4
C15 C16 C17 119.3(7)
C15 C16 H16 120.3
C17 C16 H16 120.3
N1 C19 O1 117.3(7)
N1 C19 C18 127.3(7)
O1 C19 C18 115.5(6)
C17 C18 C13 119.6(7)
C17 C18 C19 117.6(7)
C13 C18 C19 122.8(6)
O1 C20 C21 103.5(7)
O1 C20 H20A 111.1
C21 C20 H20A 111.1
O1 C20 H20B 111.1
C21 C20 H20B 111.1
H20A C20 H20B 109.0
N1 C21 C22 112.3(7)
N1 C21 C20 101.4(6)
C22 C21 C20 112.0(8)
N1 C21 H21 110.3
C22 C21 H21 110.3
C20 C21 H21 110.3
C24 C22 C23 111.7(8)
C24 C22 C21 113.6(7)
C23 C22 C21 109.7(9)
C24 C22 H22 107.2
C23 C22 H22 107.2
C21 C22 H22 107.2
C22 C23 H23A 109.5
C22 C23 H23B 109.5
H23A C23 H23B 109.5
C22 C23 H23C 109.5
H23A C23 H23C 109.5
H23B C23 H23C 109.5
C22 C24 H24A 109.5
C22 C24 H24B 109.5
H24A C24 H24B 109.5
C22 C24 H24C 109.5
H24A C24 H24C 109.5
H24B C24 H24C 109.5
C30 C25 C26 117.5(6)
C30 C25 P1 122.2(5)
C26 C25 P1 120.2(5)
C27 C26 C25 121.5(6)
C27 C26 H26 119.3
C25 C26 H26 119.3
C26 C27 C28 121.0(7)
C26 C27 H27 119.5
C28 C27 H27 119.5
N5 C28 C27 121.8(7)
N5 C28 C29 121.2(7)
C27 C28 C29 117.0(7)
C30 C29 C28 121.2(7)
C30 C29 H29 119.4
C28 C29 H29 119.4
C29 C30 C25 121.9(7)
C29 C30 H30 119.1
C25 C30 H30 119.1
N5 C31 H31A 109.5
N5 C31 H31B 109.5
H31A C31 H31B 109.5
N5 C31 H31C 109.5
H31A C31 H31C 109.5
H31B C31 H31C 109.5
N5 C32 H32A 109.5
N5 C32 H32B 109.5
H32A C32 H32B 109.5
N5 C32 H32C 109.5
H32A C32 H32C 109.5
H32B C32 H32C 109.5
N3 C33 C34 179.9(13)
C33 C34 H34A 109.5
C33 C34 H34B 109.5
H34A C34 H34B 109.5
C33 C34 H34C 109.5
H34A C34 H34C 109.5
H34B C34 H34C 109.5
N4 C35 C36 176.6(11)
C35 C36 H36A 109.5
C35 C36 H36B 109.5
H36A C36 H36B 109.5
C35 C36 H36C 109.5
H36A C36 H36C 109.5
H36B C36 H36C 109.5

loop_
_geom_bond_atom_site_label_1
_geom_bond_atom_site_label_2
_geom_bond_distance
Co1 N4 1.915(6)
Co1 N3 1.945(5)
Co1 N2 1.946(5)
Co1 N1 2.094(7)
Co1 P1 2.1578(17)
C1 C2 1.381(10)
C1 C6 1.402(10)
C1 P1 1.813(7)
O1 C19 1.343(9)
O1 C20 1.438(11)
N1 C19 1.276(10)
N1 C21 1.491(10)
P1 C25 1.796(7)
P1 C13 1.827(7)
F1 B1 1.292(14)
B1 F2 1.302(13)
B1 F4 1.349(12)
B1 F3 1.460(17)
N2 C7 1.275(9)
N2 C9 1.504(9)
O2 C7 1.339(8)
O2 C8 1.461(9)
C2 C3 1.399(11)
C2 H2 0.9400
B2 F7 1.275(18)
B2 F5 1.279(15)
B2 F8 1.290(16)
B2 F6 1.383(17)
N3 C33 1.140(9)
C3 C4 1.390(14)
C3 H3 0.9400
N4 C35 1.125(10)
C4 C5 1.381(14)
C4 H4 0.9400
C5 C6 1.371(11)
C5 H5 0.9400
N5 C28 1.368(11)
N5 C31 1.422(13)
N5 C32 1.449(11)
C6 C7 1.471(11)
C9 C8 1.525(10)
C9 C10 1.526(11)
C9 H9 0.9900
C8 H8A 0.9800
C8 H8B 0.9800
C10 C11 1.502(13)
C10 C12 1.546(11)
C10 H10 0.9900
C11 H11A 0.9700
C11 H11B 0.9700
C11 H11C 0.9700
C12 H12A 0.9700
C12 H12B 0.9700
C12 H12C 0.9700
C15 C16 1.363(13)
C15 C14 1.385(11)
C15 H15 0.9400
C14 C13 1.380(10)
C14 H14 0.9400
C13 C18 1.406(10)
C17 C16 1.381(13)
C17 C18 1.391(11)
C17 H17 0.9400
C16 H16 0.9400
C19 C18 1.479(10)
C20 C21 1.560(13)
C20 H20A 0.9800
C20 H20B 0.9800
C21 C22 1.538(13)
C21 H21 0.9900
C22 C24 1.505(14)
C22 C23 1.524(13)
C22 H22 0.9900
C23 H23A 0.9700
C23 H23B 0.9700
C23 H23C 0.9700
C24 H24A 0.9700
C24 H24B 0.9700
C24 H24C 0.9700
C25 C30 1.397(10)
C25 C26 1.401(10)
C26 C27 1.374(11)
C26 H26 0.9400
C27 C28 1.412(11)
C27 H27 0.9400
C28 C29 1.417(11)
C29 C30 1.362(11)
C29 H29 0.9400
C30 H30 0.9400
C31 H31A 0.9700
C31 H31B 0.9700
C31 H31C 0.9700
C32 H32A 0.9700
C32 H32B 0.9700
C32 H32C 0.9700
C33 C34 1.461(12)
C34 H34A 0.9700
C34 H34B 0.9700
C34 H34C 0.9700
C35 C36 1.444(13)
C36 H36A 0.9700
C36 H36B 0.9700
C36 H36C 0.9700

loop_
_geom_torsion_atom_site_label_1
_geom_torsion_atom_site_label_2
_geom_torsion_atom_site_label_3
_geom_torsion_atom_site_label_4
_geom_torsion
C2 C1 P1 C25 83.9(7)
C6 C1 P1 C25 -94.4(6)
C2 C1 P1 C13 -29.2(7)
C6 C1 P1 C13 152.4(6)
C2 C1 P1 Co1 -145.9(6)
C6 C1 P1 Co1 35.8(7)
C6 C1 C2 C3 0.4(13)
P1 C1 C2 C3 -178.0(7)
C1 C2 C3 C4 1.7(15)
C2 C3 C4 C5 -0.6(18)
C3 C4 C5 C6 -3(2)
C4 C5 C6 C1 4.8(17)
C4 C5 C6 C7 -175.3(11)
C2 C1 C6 C5 -3.6(13)
P1 C1 C6 C5 174.8(8)
C2 C1 C6 C7 176.5(8)
P1 C1 C6 C7 -5.1(11)
C9 N2 C7 O2 -2.2(10)
Co1 N2 C7 O2 -180.0(6)
C9 N2 C7 C6 -177.0(8)
Co1 N2 C7 C6 5.3(14)
C8 O2 C7 N2 -6.2(11)
C8 O2 C7 C6 169.4(7)
C5 C6 C7 N2 159.3(10)
C1 C6 C7 N2 -20.8(14)
C5 C6 C7 O2 -15.5(13)
C1 C6 C7 O2 164.3(8)
C7 N2 C9 C8 9.1(9)
Co1 N2 C9 C8 -172.9(5)
C7 N2 C9 C10 -113.6(7)
Co1 N2 C9 C10 64.5(7)
C7 O2 C8 C9 11.4(9)
N2 C9 C8 O2 -12.0(8)
C10 C9 C8 O2 107.6(8)
N2 C9 C10 C11 62.2(8)
C8 C9 C10 C11 -52.6(9)
N2 C9 C10 C12 -173.4(7)
C8 C9 C10 C12 71.8(9)
C16 C15 C14 C13 -0.6(13)
C15 C14 C13 C18 1.1(11)
C15 C14 C13 P1 177.3(6)
C25 P1 C13 C14 -7.0(7)
C1 P1 C13 C14 105.8(6)
Co1 P1 C13 C14 -136.0(6)
C25 P1 C13 C18 169.1(5)
C1 P1 C13 C18 -78.1(6)
Co1 P1 C13 C18 40.1(6)
C14 C15 C16 C17 -0.1(14)
C18 C17 C16 C15 0.3(14)
C21 N1 C19 O1 -3.7(10)
Co1 N1 C19 O1 162.0(5)
C21 N1 C19 C18 176.6(7)
Co1 N1 C19 C18 -17.7(11)
C20 O1 C19 N1 -9.3(11)
C20 O1 C19 C18 170.4(8)
C16 C17 C18 C13 0.3(12)
C16 C17 C18 C19 -178.8(8)
C14 C13 C18 C17 -1.0(10)
P1 C13 C18 C17 -177.2(6)
C14 C13 C18 C19 178.1(7)
P1 C13 C18 C19 1.9(10)
N1 C19 C18 C17 160.9(8)
O1 C19 C18 C17 -18.8(10)
N1 C19 C18 C13 -18.3(12)
O1 C19 C18 C13 162.0(7)
C19 O1 C20 C21 17.0(10)
C19 N1 C21 C22 -106.0(8)
Co1 N1 C21 C22 87.9(8)
C19 N1 C21 C20 13.7(9)
Co1 N1 C21 C20 -152.4(6)
O1 C20 C21 N1 -18.3(10)
O1 C20 C21 C22 101.6(9)
N1 C21 C22 C24 61.2(10)
C20 C21 C22 C24 -52.1(10)
N1 C21 C22 C23 -172.9(7)
C20 C21 C22 C23 73.7(9)
C1 P1 C25 C30 -46.3(6)
C13 P1 C25 C30 66.4(6)
Co1 P1 C25 C30 -171.3(5)
C1 P1 C25 C26 136.6(5)
C13 P1 C25 C26 -110.7(5)
Co1 P1 C25 C26 11.6(6)
C30 C25 C26 C27 -0.4(10)
P1 C25 C26 C27 176.9(5)
C25 C26 C27 C28 -1.2(10)
C31 N5 C28 C27 3.6(12)
C32 N5 C28 C27 173.5(7)
C31 N5 C28 C29 -176.8(9)
C32 N5 C28 C29 -6.9(11)
C26 C27 C28 N5 -178.6(7)
C26 C27 C28 C29 1.8(10)
N5 C28 C29 C30 179.5(7)
C27 C28 C29 C30 -0.9(10)
C28 C29 C30 C25 -0.6(11)
C26 C25 C30 C29 1.3(10)
P1 C25 C30 C29 -175.9(6)
